data_7156124
loop_
_publ_author_name
'Zhang, Zhan-Xin'
'Wu, Pei-Qian'
'Li, Hui-Hong'
'Qi, Feng-Ming'
'Fei, Dong-Qing'
'Hu, Qiao-Ling'
'Liu, Ying-Hong'
'Huang, Xiao-Ling'

_publ_section_title
;
 Norcrassin A, a novel C<sub>16</sub> tetranorditerpenoid, and bicrotonol
 A, an unusual dimeric labdane-type diterpenoid, from the roots of Croton
 crassifolius.
;
_journal_issue 10
_journal_name_full 'Organic &amp; biomolecular chemistry'
_journal_page_first 1745
_journal_page_last 1750
_journal_paper_doi 10.1039/c7ob02991h
_journal_volume 16
_journal_year 2018
_chemical_absolute_configuration ad
_chemical_formula_moiety 'C17 H22 O7'
_chemical_formula_sum 'C17 H22 O7'
_chemical_formula_weight 338.35
_space_group_crystal_system orthorhombic
_space_group_IT_number 19
_space_group_name_Hall 'P 2ac 2ab'
_space_group_name_H-M_alt 'P 21 21 21'
_symmetry_space_group_name_Hall 'P 2ac 2ab'
_symmetry_space_group_name_H-M 'P 21 21 21'
_atom_sites_solution_hydrogens geom
_atom_sites_solution_primary direct
_atom_sites_solution_secondary difmap
_audit_creation_date 2015-02-02
_audit_creation_method
;
Olex2 1.2
(compiled 2015.01.26 svn.r3150 for OlexSys, GUI svn.r4998)
;
_audit_update_record
;
2017-10-23 deposited with the CCDC.
2018-02-13 downloaded from the CCDC.
;
_cell_angle_alpha 90.00
_cell_angle_beta 90.00
_cell_angle_gamma 90.00
_cell_formula_units_Z 4
_cell_length_a 8.16871(17)
_cell_length_b 8.25025(17)
_cell_length_c 23.3395(4)
_cell_measurement_reflns_used 4096
_cell_measurement_temperature 293(2)
_cell_measurement_theta_max 70.5500
_cell_measurement_theta_min 5.3980
_cell_volume 1572.94(5)
_computing_cell_refinement
;
CrysAlisPro, Agilent Technologies,
Version 1.171.36.28 (release 01-02-2013 CrysAlis171 .NET)
(compiled Feb  1 2013,16:14:44)
;
_computing_data_collection
;
CrysAlisPro, Agilent Technologies,
Version 1.171.36.28 (release 01-02-2013 CrysAlis171 .NET)
(compiled Feb  1 2013,16:14:44)
;
_computing_data_reduction
;
CrysAlisPro, Agilent Technologies,
Version 1.171.36.28 (release 01-02-2013 CrysAlis171 .NET)
(compiled Feb  1 2013,16:14:44)
;
_computing_molecular_graphics 'Olex2 (Dolomanov et al., 2009)'
_computing_publication_material 'Olex2 (Dolomanov et al., 2009)'
_computing_structure_refinement 'ShelXL (Sheldrick, 2008)'
_computing_structure_solution 'ShelXS (Sheldrick, 2008)'
_diffrn_ambient_temperature 293(2)
_diffrn_detector_area_resol_mean 16.0733
_diffrn_measured_fraction_theta_full 0.955
_diffrn_measured_fraction_theta_max 0.955
_diffrn_measurement_details
;
#__ type_ start__ end____ width___ exp.time_
  1 omega  -61.00  -36.00   1.0000    1.0000
omega____ theta____ kappa____ phi______ frames
    -        0.0000  178.0000  120.0000 25

#__ type_ start__ end____ width___ exp.time_
  2 omega   28.00   69.00   1.0000    1.0000
omega____ theta____ kappa____ phi______ frames
    -        0.0000   57.0000   90.0000 41

#__ type_ start__ end____ width___ exp.time_
  3 omega  -22.00   17.00   1.0000    1.0000
omega____ theta____ kappa____ phi______ frames
    -        0.0000   57.0000   90.0000 39

#__ type_ start__ end____ width___ exp.time_
  4 omega  -27.00   -2.00   1.0000    1.0000
omega____ theta____ kappa____ phi______ frames
    -      -42.5000   25.0000   90.0000 25

#__ type_ start__ end____ width___ exp.time_
  5 omega   71.00  126.00   1.0000    1.0000
omega____ theta____ kappa____ phi______ frames
    -       56.0000   57.0000   60.0000 55

#__ type_ start__ end____ width___ exp.time_
  6 omega   25.00   86.00   1.0000    1.0000
omega____ theta____ kappa____ phi______ frames
    -       56.0000   77.0000   30.0000 61

#__ type_ start__ end____ width___ exp.time_
  7 omega   50.00  128.00   1.0000    1.0000
omega____ theta____ kappa____ phi______ frames
    -       56.0000   38.0000    0.0000 78

#__ type_ start__ end____ width___ exp.time_
  8 omega   24.00   50.00   1.0000    1.0000
omega____ theta____ kappa____ phi______ frames
    -       56.0000 -125.0000  -60.0000 26

#__ type_ start__ end____ width___ exp.time_
  9 omega   33.00   71.00   1.0000    1.0000
omega____ theta____ kappa____ phi______ frames
    -       56.0000   57.0000  -90.0000 38

#__ type_ start__ end____ width___ exp.time_
 10 omega   88.00  127.00   1.0000    1.0000
omega____ theta____ kappa____ phi______ frames
    -       56.0000   57.0000  -90.0000 39

#__ type_ start__ end____ width___ exp.time_
 11 omega  101.00  160.00   1.0000    2.0000
omega____ theta____ kappa____ phi______ frames
    -      112.0000  111.0000   60.0000 59

#__ type_ start__ end____ width___ exp.time_
 12 omega  117.00  167.00   1.0000    2.0000
omega____ theta____ kappa____ phi______ frames
    -      112.0000   63.0000 -120.0000 50

#__ type_ start__ end____ width___ exp.time_
 13 omega   43.00   82.00   1.0000    2.0000
omega____ theta____ kappa____ phi______ frames
    -      112.0000  -38.0000   60.0000 39

#__ type_ start__ end____ width___ exp.time_
 14 omega   83.00  109.00   1.0000    2.0000
omega____ theta____ kappa____ phi______ frames
    -      112.0000   38.0000  -90.0000 26

#__ type_ start__ end____ width___ exp.time_
 15 omega  100.00  165.00   1.0000    2.0000
omega____ theta____ kappa____ phi______ frames
    -      112.0000  111.0000   90.0000 65

#__ type_ start__ end____ width___ exp.time_
 16 omega  101.00  176.00   1.0000    2.0000
omega____ theta____ kappa____ phi______ frames
    -      112.0000  111.0000 -180.0000 75

#__ type_ start__ end____ width___ exp.time_
 17 omega   39.00   87.00   1.0000    2.0000
omega____ theta____ kappa____ phi______ frames
    -      112.0000   12.0000  -30.0000 48

#__ type_ start__ end____ width___ exp.time_
 18 omega  103.00  178.00   1.0000    2.0000
omega____ theta____ kappa____ phi______ frames
    -      112.0000  111.0000  120.0000 75

#__ type_ start__ end____ width___ exp.time_
 19 omega  111.00  160.00   1.0000    2.0000
omega____ theta____ kappa____ phi______ frames
    -      112.0000  111.0000 -150.0000 49

#__ type_ start__ end____ width___ exp.time_
 20 omega  117.00  142.00   1.0000    2.0000
omega____ theta____ kappa____ phi______ frames
    -      112.0000  111.0000   30.0000 25
;
_diffrn_measurement_device_type 'SuperNova, Dual, Cu at zero, Eos'
_diffrn_measurement_method '\w scans'
_diffrn_orient_matrix_UB_11 -0.0392503000
_diffrn_orient_matrix_UB_12 -0.1771060000
_diffrn_orient_matrix_UB_13 -0.0158631000
_diffrn_orient_matrix_UB_21 0.1036301000
_diffrn_orient_matrix_UB_22 0.0167288000
_diffrn_orient_matrix_UB_23 -0.0548117000
_diffrn_orient_matrix_UB_31 0.1526135000
_diffrn_orient_matrix_UB_32 -0.0567835000
_diffrn_orient_matrix_UB_33 0.0331684000
_diffrn_radiation_monochromator mirror
_diffrn_radiation_type CuK\a
_diffrn_radiation_wavelength 1.54184
_diffrn_reflns_av_R_equivalents 0.0286
_diffrn_reflns_av_unetI/netI 0.0318
_diffrn_reflns_limit_h_max 9
_diffrn_reflns_limit_h_min -7
_diffrn_reflns_limit_k_max 7
_diffrn_reflns_limit_k_min -9
_diffrn_reflns_limit_l_max 27
_diffrn_reflns_limit_l_min -27
_diffrn_reflns_number 5337
_diffrn_reflns_theta_full 68.23
_diffrn_reflns_theta_max 68.23
_diffrn_reflns_theta_min 3.79
_diffrn_source 'SuperNova (Cu) X-ray Source'
_exptl_absorpt_coefficient_mu 0.933
_exptl_absorpt_correction_T_max 1.00000
_exptl_absorpt_correction_T_min 0.58526
_exptl_absorpt_correction_type multi-scan
_exptl_absorpt_process_details
;
CrysAlisPro, Agilent Technologies,
Version 1.171.36.28 (release 01-02-2013 CrysAlis171 .NET)
(compiled Feb  1 2013,16:14:44)
Empirical absorption correction using spherical harmonics,
 implemented in SCALE3 ABSPACK scaling algorithm.
;
_exptl_crystal_colour 'clear light colourless'
_exptl_crystal_density_diffrn 1.429
_exptl_crystal_density_method 'not measured'
_exptl_crystal_description block
_exptl_crystal_F_000 720
_exptl_crystal_size_max 0.33
_exptl_crystal_size_mid 0.27
_exptl_crystal_size_min 0.08
_refine_diff_density_max 0.278
_refine_diff_density_min -0.238
_refine_diff_density_rms 0.048
_refine_ls_abs_structure_details 'Flack H D (1983), Acta Cryst. A39, 876-881'
_refine_ls_abs_structure_Flack -0.08(18)
_refine_ls_extinction_coef 0.0172(17)
_refine_ls_extinction_expression Fc^*^=kFc[1+0.001xFc^2^\l^3^/sin(2\q)]^-1/4^
_refine_ls_extinction_method SHELXL
_refine_ls_goodness_of_fit_ref 1.049
_refine_ls_hydrogen_treatment constr
_refine_ls_matrix_type full
_refine_ls_number_parameters 223
_refine_ls_number_reflns 2591
_refine_ls_number_restraints 0
_refine_ls_restrained_S_all 1.049
_refine_ls_R_factor_all 0.0408
_refine_ls_R_factor_gt 0.0405
_refine_ls_shift/su_max 0.000
_refine_ls_shift/su_mean 0.000
_refine_ls_structure_factor_coef Fsqd
_refine_ls_weighting_details 'calc w=1/[\s^2^(Fo^2^)+(0.0818P)^2^+0.1108P] where P=(Fo^2^+2Fc^2^)/3'
_refine_ls_weighting_scheme calc
_refine_ls_wR_factor_gt 0.1080
_refine_ls_wR_factor_ref 0.1086
_reflns_number_gt 2557
_reflns_number_total 2591
_reflns_threshold_expression >2sigma(I)
_cod_data_source_file c7ob02991h2.cif
_cod_data_source_block lhh_41
_cod_depositor_comments 'Adding full bibliography for 7156124--7156125.cif.'
_cod_database_code 7156124
_reflns_odcompleteness_completeness 95.30
_reflns_odcompleteness_iscentric 1
_reflns_odcompleteness_theta 66.97
_olex2_refinement_description
;
1. Fixed Uiso
 At 1.2 times of:
  All C(H) groups, All C(H,H) groups
 At 1.5 times of:
  All C(H,H,H) groups, All O(H) groups
2.a Ternary CH refined with riding coordinates:
 C8(H8)
2.b Secondary CH2 refined with riding coordinates:
 C3(H3A,H3B), C6(H6A,H6B), C7(H7A,H7B), C11(H11A,H11B)
2.c Idealised Me refined as rotating group:
 C17(H17A,H17B,H17C), C19(H19A,H19B,H19C), C20(H20A,H20B,H20C), C21(H21A,H21B,
 H21C)
2.d Idealised tetrahedral OH refined as rotating group:
 O3(H3)
;
_olex2_date_sample_data_collection 1399340241.9
_olex2_submission_special_instructions 'No special instructions were received'

loop_
_space_group_symop_id
_space_group_symop_operation_xyz
1 'x, y, z'
2 '-x+1/2, -y, z+1/2'
3 'x+1/2, -y+1/2, -z'
4 '-x, y+1/2, -z+1/2'

loop_
_atom_site_label
_atom_site_type_symbol
_atom_site_fract_x
_atom_site_fract_y
_atom_site_fract_z
_atom_site_U_iso_or_equiv
_atom_site_adp_type
_atom_site_occupancy
_atom_site_calc_flag
_atom_site_refinement_flags_posn
O1 O -0.73396(16) -0.32315(15) -0.20963(5) 0.0260(3) Uani 1 d .
O2 O -0.5272(2) -0.23566(17) -0.26484(5) 0.0372(4) Uani 1 d .
O3 O -0.45735(18) -0.01484(16) -0.16774(5) 0.0328(3) Uani 1 d .
H3 H -0.4558 0.0658 -0.1883 0.049 Uiso 1 calc GR
O4 O -0.71162(15) -0.09791(15) -0.07738(5) 0.0236(3) Uani 1 d .
O5 O -0.6140(2) -0.0171(2) 0.00675(6) 0.0463(4) Uani 1 d .
O6 O -1.08598(19) -0.11155(19) -0.09137(7) 0.0418(4) Uani 1 d .
O7 O -1.0423(2) 0.11972(17) -0.13848(6) 0.0390(4) Uani 1 d .
C1 C -0.6040(2) -0.0957(2) -0.17502(7) 0.0231(4) Uani 1 d .
C2 C -0.6097(2) -0.2226(2) -0.22195(7) 0.0255(4) Uani 1 d .
C3 C -0.7582(2) 0.0087(2) -0.18728(7) 0.0263(4) Uani 1 d .
H3A H -0.7598 0.0447 -0.2268 0.032 Uiso 1 calc R
H3B H -0.7614 0.1028 -0.1624 0.032 Uiso 1 calc R
C4 C -0.9050(2) -0.1069(2) -0.17471(7) 0.0245(4) Uani 1 d .
C5 C -0.8134(2) -0.2647(2) -0.15596(6) 0.0230(4) Uani 1 d .
C6 C -0.9001(2) -0.4067(2) -0.12967(7) 0.0281(4) Uani 1 d .
H6A H -0.9774 -0.4517 -0.1569 0.034 Uiso 1 calc R
H6B H -0.9604 -0.3717 -0.0961 0.034 Uiso 1 calc R
C7 C -0.7754(3) -0.5354(2) -0.11279(8) 0.0332(4) Uani 1 d .
H7A H -0.7209 -0.5750 -0.1469 0.040 Uiso 1 calc R
H7B H -0.8319 -0.6260 -0.0951 0.040 Uiso 1 calc R
C8 C -0.6474(2) -0.4693(2) -0.07108(8) 0.0297(4) Uani 1 d .
H8 H -0.7068 -0.4251 -0.0381 0.036 Uiso 1 calc R
C9 C -0.5437(2) -0.3283(2) -0.09685(7) 0.0242(4) Uani 1 d .
C10 C -0.6616(2) -0.2009(2) -0.12416(6) 0.0204(4) Uani 1 d .
C11 C -0.4698(2) -0.2266(2) -0.04829(7) 0.0306(4) Uani 1 d .
H11A H -0.4458 -0.2937 -0.0152 0.037 Uiso 1 calc R
H11B H -0.3697 -0.1740 -0.0607 0.037 Uiso 1 calc R
C12 C -0.5989(2) -0.1032(2) -0.03422(7) 0.0280(4) Uani 1 d .
C17 C -0.5406(3) -0.6080(3) -0.04886(11) 0.0490(6) Uani 1 d .
H17A H -0.4907 -0.6629 -0.0806 0.073 Uiso 1 calc GR
H17B H -0.6071 -0.6829 -0.0277 0.073 Uiso 1 calc GR
H17C H -0.4569 -0.5651 -0.0243 0.073 Uiso 1 calc GR
C18 C -1.0183(2) -0.0384(2) -0.12868(7) 0.0256(4) Uani 1 d .
C19 C -1.0169(3) -0.1367(3) -0.22696(8) 0.0360(5) Uani 1 d .
H19A H -0.9522 -0.1746 -0.2586 0.054 Uiso 1 calc GR
H19B H -1.0702 -0.0373 -0.2374 0.054 Uiso 1 calc GR
H19C H -1.0977 -0.2167 -0.2174 0.054 Uiso 1 calc GR
C20 C -0.4083(2) -0.3897(2) -0.13715(8) 0.0332(4) Uani 1 d .
H20A H -0.3606 -0.2996 -0.1571 0.050 Uiso 1 calc GR
H20B H -0.4544 -0.4640 -0.1644 0.050 Uiso 1 calc GR
H20C H -0.3255 -0.4438 -0.1152 0.050 Uiso 1 calc GR
C21 C -1.1634(3) 0.2004(3) -0.10461(11) 0.0456(6) Uani 1 d .
H21A H -1.2172 0.2812 -0.1274 0.068 Uiso 1 calc GR
H21B H -1.1117 0.2513 -0.0723 0.068 Uiso 1 calc GR
H21C H -1.2424 0.1229 -0.0913 0.068 Uiso 1 calc GR

loop_
_atom_site_aniso_label
_atom_site_aniso_U_11
_atom_site_aniso_U_22
_atom_site_aniso_U_33
_atom_site_aniso_U_23
_atom_site_aniso_U_13
_atom_site_aniso_U_12
O1 0.0258(6) 0.0282(6) 0.0241(5) -0.0064(5) 0.0035(5) -0.0006(6)
O2 0.0424(8) 0.0405(8) 0.0286(6) -0.0018(6) 0.0154(6) 0.0031(7)
O3 0.0244(7) 0.0329(7) 0.0412(7) 0.0065(5) 0.0017(5) -0.0077(6)
O4 0.0215(6) 0.0265(6) 0.0230(5) -0.0047(5) 0.0008(4) 0.0022(5)
O5 0.0588(10) 0.0484(8) 0.0319(6) -0.0156(7) -0.0103(6) 0.0060(8)
O6 0.0331(8) 0.0442(8) 0.0480(8) 0.0060(7) 0.0178(7) 0.0092(7)
O7 0.0369(8) 0.0320(7) 0.0482(8) -0.0013(6) 0.0099(6) 0.0089(6)
C1 0.0197(8) 0.0254(8) 0.0242(7) -0.0004(6) 0.0036(6) -0.0006(7)
C2 0.0247(9) 0.0272(9) 0.0245(7) 0.0011(6) 0.0034(7) 0.0044(7)
C3 0.0254(8) 0.0265(8) 0.0271(7) 0.0028(6) 0.0024(7) 0.0019(7)
C4 0.0207(8) 0.0286(8) 0.0242(7) 0.0006(7) -0.0013(6) 0.0003(8)
C5 0.0209(8) 0.0273(8) 0.0207(7) -0.0041(7) 0.0035(6) -0.0011(7)
C6 0.0228(8) 0.0292(8) 0.0323(8) -0.0022(7) 0.0008(7) -0.0057(8)
C7 0.0328(10) 0.0245(8) 0.0423(9) 0.0014(7) 0.0057(8) -0.0051(8)
C8 0.0294(10) 0.0281(8) 0.0315(8) 0.0047(7) 0.0042(7) 0.0037(8)
C9 0.0190(8) 0.0269(8) 0.0267(7) 0.0020(7) 0.0022(6) 0.0034(7)
C10 0.0191(8) 0.0219(7) 0.0204(7) -0.0027(6) 0.0018(6) 0.0003(6)
C11 0.0233(9) 0.0364(10) 0.0320(8) 0.0010(7) -0.0064(7) 0.0008(8)
C12 0.0304(9) 0.0295(9) 0.0241(7) -0.0009(7) -0.0042(7) -0.0043(8)
C17 0.0464(13) 0.0369(11) 0.0636(13) 0.0167(10) -0.0002(11) 0.0071(11)
C18 0.0165(8) 0.0309(8) 0.0294(8) 0.0000(7) -0.0022(6) 0.0008(7)
C19 0.0333(10) 0.0435(11) 0.0312(8) -0.0029(8) -0.0091(8) 0.0040(9)
C20 0.0253(9) 0.0341(9) 0.0403(9) 0.0020(8) 0.0059(8) 0.0089(8)
C21 0.0348(12) 0.0418(11) 0.0600(13) -0.0109(10) 0.0080(10) 0.0110(9)

loop_
_atom_type_symbol
_atom_type_description
_atom_type_scat_dispersion_real
_atom_type_scat_dispersion_imag
_atom_type_scat_source
C C 0.0181 0.0091 'International Tables Vol C Tables 4.2.6.8 and 6.1.1.4'
H H 0.0000 0.0000 'International Tables Vol C Tables 4.2.6.8 and 6.1.1.4'
O O 0.0492 0.0322 'International Tables Vol C Tables 4.2.6.8 and 6.1.1.4'

loop_
_geom_angle_atom_site_label_1
_geom_angle_atom_site_label_2
_geom_angle_atom_site_label_3
_geom_angle
C2 O1 C5 108.02(12)
C1 O3 H3 109.5
C12 O4 C10 110.39(13)
C18 O7 C21 117.39(17)
O3 C1 C2 116.71(14)
O3 C1 C3 117.26(15)
O3 C1 C10 116.18(14)
C2 C1 C3 102.98(13)
C2 C1 C10 99.08(13)
C10 C1 C3 101.90(13)
O1 C2 C1 107.20(13)
O2 C2 O1 122.89(16)
O2 C2 C1 129.86(17)
C1 C3 H3A 110.9
C1 C3 H3B 110.9
C1 C3 C4 104.46(13)
H3A C3 H3B 108.9
C4 C3 H3A 110.9
C4 C3 H3B 110.9
C3 C4 C5 101.18(13)
C18 C4 C3 111.85(14)
C18 C4 C5 113.67(13)
C18 C4 C19 104.82(14)
C19 C4 C3 113.81(14)
C19 C4 C5 111.83(15)
O1 C5 C4 104.03(12)
O1 C5 C6 107.26(13)
O1 C5 C10 99.50(13)
C6 C5 C4 122.59(16)
C6 C5 C10 116.77(14)
C10 C5 C4 103.64(13)
C5 C6 H6A 109.8
C5 C6 H6B 109.8
C5 C6 C7 109.56(15)
H6A C6 H6B 108.2
C7 C6 H6A 109.8
C7 C6 H6B 109.8
C6 C7 H7A 109.2
C6 C7 H7B 109.2
C6 C7 C8 111.90(15)
H7A C7 H7B 107.9
C8 C7 H7A 109.2
C8 C7 H7B 109.2
C7 C8 H8 107.1
C7 C8 C9 113.09(14)
C7 C8 C17 109.82(17)
C9 C8 H8 107.1
C17 C8 H8 107.1
C17 C8 C9 112.27(17)
C8 C9 C10 108.95(15)
C11 C9 C8 109.69(14)
C11 C9 C10 100.16(13)
C11 C9 C20 110.43(16)
C20 C9 C8 112.37(15)
C20 C9 C10 114.55(14)
O4 C10 C1 109.71(13)
O4 C10 C5 109.77(14)
O4 C10 C9 105.19(12)
C1 C10 C9 120.29(14)
C5 C10 C1 93.85(12)
C5 C10 C9 117.63(14)
C9 C11 H11A 110.8
C9 C11 H11B 110.8
H11A C11 H11B 108.9
C12 C11 C9 104.81(14)
C12 C11 H11A 110.8
C12 C11 H11B 110.8
O4 C12 C11 109.50(14)
O5 C12 O4 120.04(18)
O5 C12 C11 130.46(18)
C8 C17 H17A 109.5
C8 C17 H17B 109.5
C8 C17 H17C 109.5
H17A C17 H17B 109.5
H17A C17 H17C 109.5
H17B C17 H17C 109.5
O6 C18 O7 123.28(18)
O6 C18 C4 127.34(17)
O7 C18 C4 109.22(15)
C4 C19 H19A 109.5
C4 C19 H19B 109.5
C4 C19 H19C 109.5
H19A C19 H19B 109.5
H19A C19 H19C 109.5
H19B C19 H19C 109.5
C9 C20 H20A 109.5
C9 C20 H20B 109.5
C9 C20 H20C 109.5
H20A C20 H20B 109.5
H20A C20 H20C 109.5
H20B C20 H20C 109.5
O7 C21 H21A 109.5
O7 C21 H21B 109.5
O7 C21 H21C 109.5
H21A C21 H21B 109.5
H21A C21 H21C 109.5
H21B C21 H21C 109.5

loop_
_geom_bond_atom_site_label_1
_geom_bond_atom_site_label_2
_geom_bond_distance
O1 C2 1.342(2)
O1 C5 1.4908(18)
O2 C2 1.212(2)
O3 H3 0.8200
O3 C1 1.381(2)
O4 C10 1.4426(18)
O4 C12 1.365(2)
O5 C12 1.198(2)
O6 C18 1.195(2)
O7 C18 1.339(2)
O7 C21 1.431(3)
C1 C2 1.516(2)
C1 C3 1.553(2)
C1 C10 1.544(2)
C3 H3A 0.9700
C3 H3B 0.9700
C3 C4 1.560(2)
C4 C5 1.564(2)
C4 C18 1.527(2)
C4 C19 1.544(2)
C5 C6 1.500(2)
C5 C10 1.538(2)
C6 H6A 0.9700
C6 H6B 0.9700
C6 C7 1.523(3)
C7 H7A 0.9700
C7 H7B 0.9700
C7 C8 1.529(3)
C8 H8 0.9800
C8 C9 1.560(3)
C8 C17 1.530(3)
C9 C10 1.561(2)
C9 C11 1.534(2)
C9 C20 1.538(2)
C11 H11A 0.9700
C11 H11B 0.9700
C11 C12 1.502(3)
C17 H17A 0.9600
C17 H17B 0.9600
C17 H17C 0.9600
C19 H19A 0.9600
C19 H19B 0.9600
C19 H19C 0.9600
C20 H20A 0.9600
C20 H20B 0.9600
C20 H20C 0.9600
C21 H21A 0.9600
C21 H21B 0.9600
C21 H21C 0.9600

loop_
_geom_torsion_atom_site_label_1
_geom_torsion_atom_site_label_2
_geom_torsion_atom_site_label_3
_geom_torsion_atom_site_label_4
_geom_torsion
O1 C5 C6 C7 63.72(18)
O1 C5 C10 O4 164.39(12)
O1 C5 C10 C1 51.84(13)
O1 C5 C10 C9 -75.44(15)
O3 C1 C2 O1 158.69(14)
O3 C1 C2 O2 -24.1(3)
O3 C1 C3 C4 -163.23(14)
O3 C1 C10 O4 70.60(18)
O3 C1 C10 C5 -176.81(14)
O3 C1 C10 C9 -51.5(2)
C1 C3 C4 C5 0.55(14)
C1 C3 C4 C18 121.89(14)
C1 C3 C4 C19 -119.55(16)
C2 O1 C5 C4 71.83(15)
C2 O1 C5 C6 -156.94(14)
C2 O1 C5 C10 -34.92(15)
C2 C1 C3 C4 67.15(15)
C2 C1 C10 O4 -163.54(13)
C2 C1 C10 C5 -50.95(15)
C2 C1 C10 C9 74.34(18)
C3 C1 C2 O1 -71.35(15)
C3 C1 C2 O2 105.8(2)
C3 C1 C10 O4 -58.11(16)
C3 C1 C10 C5 54.49(14)
C3 C1 C10 C9 179.77(14)
C3 C4 C5 O1 -68.95(14)
C3 C4 C5 C6 169.54(15)
C3 C4 C5 C10 34.69(15)
C3 C4 C18 O6 -141.25(19)
C3 C4 C18 O7 43.27(19)
C4 C5 C6 C7 -176.29(15)
C4 C5 C10 O4 57.32(15)
C4 C5 C10 C1 -55.23(14)
C4 C5 C10 C9 177.48(13)
C5 O1 C2 O2 -176.49(16)
C5 O1 C2 C1 0.95(17)
C5 C4 C18 O6 -27.4(3)
C5 C4 C18 O7 157.09(15)
C5 C6 C7 C8 57.80(19)
C6 C5 C10 O4 -80.69(18)
C6 C5 C10 C1 166.76(14)
C6 C5 C10 C9 39.5(2)
C6 C7 C8 C9 -61.8(2)
C6 C7 C8 C17 171.93(16)
C7 C8 C9 C10 49.18(19)
C7 C8 C9 C11 157.90(15)
C7 C8 C9 C20 -78.9(2)
C8 C9 C10 O4 84.25(16)
C8 C9 C10 C1 -151.46(15)
C8 C9 C10 C5 -38.29(18)
C8 C9 C11 C12 -87.07(17)
C9 C11 C12 O4 -15.45(19)
C9 C11 C12 O5 164.2(2)
C10 O4 C12 O5 175.06(18)
C10 O4 C12 C11 -5.22(19)
C10 C1 C2 O1 33.20(17)
C10 C1 C2 O2 -149.61(18)
C10 C1 C3 C4 -35.21(15)
C10 C5 C6 C7 -46.8(2)
C10 C9 C11 C12 27.41(17)
C11 C9 C10 O4 -30.81(17)
C11 C9 C10 C1 93.48(16)
C11 C9 C10 C5 -153.34(14)
C12 O4 C10 C1 -107.29(15)
C12 O4 C10 C5 150.91(14)
C12 O4 C10 C9 23.44(18)
C17 C8 C9 C10 174.12(16)
C17 C8 C9 C11 -77.2(2)
C17 C8 C9 C20 46.1(2)
C18 C4 C5 O1 171.00(13)
C18 C4 C5 C6 49.5(2)
C18 C4 C5 C10 -85.37(16)
C19 C4 C5 O1 52.55(18)
C19 C4 C5 C6 -68.96(19)
C19 C4 C5 C10 156.19(14)
C19 C4 C18 O6 95.0(2)
C19 C4 C18 O7 -80.51(18)
C20 C9 C10 O4 -148.95(15)
C20 C9 C10 C1 -24.7(2)
C20 C9 C10 C5 88.52(19)
C20 C9 C11 C12 148.55(15)
C21 O7 C18 O6 -4.3(3)
C21 O7 C18 C4 171.42(17)
